data_2215815
loop_
_publ_author_name
'R. Suresh'
'Charles C. Kanagam'
'P. R. Umarani'
'V. Manivannan'
'B\"uy\"ukg\"ung\"or, Orhan'

_publ_section_title
;
 3-Benzylidene-8-methoxy-6-(prop-1-enyl)chroman-4-one
;
_journal_coeditor_code BT2548
_journal_issue 11
_journal_name_full 'Acta Crystallographica Section E'
_journal_page_first o4387
_journal_page_last o4387
_journal_paper_doi 10.1107/S1600536807051161
_journal_volume 63
_journal_year 2007
_chemical_formula_iupac 'C20 H18 O3'
_chemical_formula_moiety 'C20 H18 O3'
_chemical_formula_sum 'C20 H18 O3'
_chemical_formula_weight 306.34
_chemical_name_systematic
;
3-Benzylidene-8-methoxy-6-(prop-1-enyl)chroman-4-one
;
_space_group_IT_number 14
_symmetry_cell_setting monoclinic
_symmetry_space_group_name_Hall '-P 2ybc'
_symmetry_space_group_name_H-M 'P 1 21/c 1'
_atom_sites_solution_hydrogens geom
_atom_sites_solution_primary direct
_atom_sites_solution_secondary difmap
_cell_angle_alpha 90.00
_cell_angle_beta 98.690(7)
_cell_angle_gamma 90.00
_cell_formula_units_Z 4
_cell_length_a 10.0763(8)
_cell_length_b 6.9018(7)
_cell_length_c 22.1841(18)
_cell_measurement_reflns_used 9395
_cell_measurement_temperature 150(2)
_cell_measurement_theta_max 27.22
_cell_measurement_theta_min 1.86
_cell_volume 1525.1(2)
_computing_cell_refinement 'X-AREA (Stoe & Cie, 2002)'
_computing_data_collection 'X-AREA (Stoe & Cie, 2002)'
_computing_data_reduction 'X-RED32 (Stoe & Cie, 2002)'
_computing_molecular_graphics 'PLATON (Spek, 2003)'
_computing_publication_material 'SHELXL97 (Sheldrick, 1997)'
_computing_structure_refinement 'SHELXL97 (Sheldrick, 1997)'
_computing_structure_solution 'SHELXS97 (Sheldrick, 1997)'
_diffrn_ambient_temperature 150(2)
_diffrn_detector_area_resol_mean 6.67
_diffrn_measured_fraction_theta_full 0.938
_diffrn_measured_fraction_theta_max 0.938
_diffrn_measurement_device_type 'Stoe IPDS2'
_diffrn_measurement_method 'rotation method'
_diffrn_radiation_monochromator graphite
_diffrn_radiation_source 'fine-focus sealed tube'
_diffrn_radiation_type MoK\a
_diffrn_radiation_wavelength 0.71073
_diffrn_reflns_av_R_equivalents 0.1331
_diffrn_reflns_av_sigmaI/netI 0.1213
_diffrn_reflns_limit_h_max 12
_diffrn_reflns_limit_h_min -12
_diffrn_reflns_limit_k_max 8
_diffrn_reflns_limit_k_min -8
_diffrn_reflns_limit_l_max 28
_diffrn_reflns_limit_l_min -28
_diffrn_reflns_number 11793
_diffrn_reflns_theta_full 27.17
_diffrn_reflns_theta_max 27.17
_diffrn_reflns_theta_min 1.86
_exptl_absorpt_coefficient_mu 0.089
_exptl_absorpt_correction_T_max 0.9947
_exptl_absorpt_correction_T_min 0.9842
_exptl_absorpt_correction_type integration
_exptl_absorpt_process_details '(X-RED32; Stoe & Cie, 2002)'
_exptl_crystal_colour yellow
_exptl_crystal_density_diffrn 1.334
_exptl_crystal_density_method 'not measured'
_exptl_crystal_description prism
_exptl_crystal_F_000 648
_exptl_crystal_size_max 0.18
_exptl_crystal_size_mid 0.11
_exptl_crystal_size_min 0.06
_refine_diff_density_max 0.207
_refine_diff_density_min -0.283
_refine_ls_extinction_method none
_refine_ls_goodness_of_fit_ref 0.917
_refine_ls_hydrogen_treatment constr
_refine_ls_matrix_type full
_refine_ls_number_parameters 210
_refine_ls_number_reflns 3177
_refine_ls_number_restraints 0
_refine_ls_restrained_S_all 0.917
_refine_ls_R_factor_all 0.1434
_refine_ls_R_factor_gt 0.0679
_refine_ls_shift/su_max 0.002
_refine_ls_shift/su_mean 0.000
_refine_ls_structure_factor_coef Fsqd
_refine_ls_weighting_details 'calc w=1/[\s^2^(Fo^2^)+(0.0793P)^2^] where P=(Fo^2^+2Fc^2^)/3'
_refine_ls_weighting_scheme calc
_refine_ls_wR_factor_gt 0.1491
_refine_ls_wR_factor_ref 0.1826
_reflns_number_gt 1494
_reflns_number_total 3177
_reflns_threshold_expression I>2\s(I)
_cod_data_source_file bt2548.cif
_cod_data_source_block I
_cod_original_sg_symbol_H-M 'P 21/c'
_cod_database_code 2215815
_cod_database_fobs_code 2215815

loop_
_symmetry_equiv_pos_as_xyz
'x, y, z'
'-x, y+1/2, -z+1/2'
'-x, -y, -z'
'x, -y-1/2, z-1/2'

loop_
_atom_site_type_symbol
_atom_site_label
_atom_site_fract_x
_atom_site_fract_y
_atom_site_fract_z
_atom_site_U_iso_or_equiv
_atom_site_adp_type
_atom_site_calc_flag
_atom_site_refinement_flags
_atom_site_occupancy
O O1 0.1367(2) 0.6980(3) 0.13018(11) 0.0438(6) Uani d . 1
O O2 -0.0608(2) 0.6743(4) 0.27802(11) 0.0512(7) Uani d . 1
C C10 0.0003(3) 0.7017(5) 0.12271(16) 0.0412(8) Uani d . 1
C C11 -0.0732(3) 0.6822(4) 0.17019(15) 0.0394(8) Uani d . 1
O O3 0.0178(2) 0.7463(4) 0.01969(11) 0.0485(6) Uani d . 1
C C8 0.1466(3) 0.6369(5) 0.23959(16) 0.0409(8) Uani d . 1
C C15 -0.2804(3) 0.7204(5) 0.09918(16) 0.0406(8) Uani d . 1
C C1 0.3676(3) 0.6343(5) 0.31085(16) 0.0405(8) Uani d . 1
C C16 -0.2138(3) 0.6905(5) 0.15790(17) 0.0430(8) Uani d . 1
H H16 -0.2644 0.6754 0.1904 0.052 Uiso calc R 1
C C18 -0.4281(3) 0.7281(5) 0.08759(17) 0.0450(8) Uani d . 1
H H18 -0.4728 0.7173 0.1222 0.054 Uiso calc R 1
C C6 0.4472(3) 0.5143(5) 0.28020(16) 0.0437(8) Uani d . 1
H H6 0.4056 0.4332 0.2482 0.052 Uiso calc R 1
C C12 -0.0010(3) 0.6639(5) 0.23362(16) 0.0415(8) Uani d . 1
C C5 0.5854(4) 0.5116(5) 0.29567(16) 0.0442(8) Uani d . 1
H H5 0.6376 0.4298 0.2740 0.053 Uiso calc R 1
C C14 -0.2031(3) 0.7411(5) 0.05181(16) 0.0429(8) Uani d . 1
H H14 -0.2471 0.7620 0.0114 0.052 Uiso calc R 1
C C13 -0.0650(3) 0.7318(5) 0.06266(16) 0.0426(8) Uani d . 1
C C7 0.2216(3) 0.6554(4) 0.29504(17) 0.0420(8) Uani d . 1
H H7 0.1743 0.6858 0.3278 0.050 Uiso calc R 1
C C9 0.1985(3) 0.5868(5) 0.18191(16) 0.0422(8) Uani d . 1
H H9A 0.2966 0.6088 0.1877 0.051 Uiso calc R 1
H H9B 0.1825 0.4473 0.1732 0.051 Uiso calc R 1
C C19 -0.5049(4) 0.7483(5) 0.03451(17) 0.0494(9) Uani d . 1
H H19 -0.4607 0.7596 -0.0002 0.059 Uiso calc R 1
C C4 0.6485(4) 0.6273(5) 0.34257(16) 0.0452(8) Uani d . 1
H H4 0.7434 0.6254 0.3530 0.054 Uiso calc R 1
C C2 0.4336(4) 0.7471(5) 0.35922(16) 0.0443(8) Uani d . 1
H H2 0.3823 0.8258 0.3822 0.053 Uiso calc R 1
C C3 0.5720(4) 0.7448(5) 0.37377(16) 0.0471(8) Uani d . 1
H H3 0.6147 0.8253 0.4057 0.057 Uiso calc R 1
C C20 -0.6550(3) 0.7552(6) 0.02331(18) 0.0536(10) Uani d . 1
H H20A -0.6891 0.7538 0.0624 0.080 Uiso calc R 1
H H20B -0.6897 0.6422 -0.0009 0.080 Uiso calc R 1
H H20C -0.6846 0.8739 0.0010 0.080 Uiso calc R 1
C C17 -0.0458(4) 0.7642(6) -0.04259(16) 0.0532(9) Uani d . 1
H H17A -0.1030 0.6511 -0.0537 0.080 Uiso calc R 1
H H17B 0.0231 0.7718 -0.0694 0.080 Uiso calc R 1
H H17C -0.1007 0.8820 -0.0472 0.080 Uiso calc R 1

loop_
_atom_site_aniso_label
_atom_site_aniso_U_11
_atom_site_aniso_U_22
_atom_site_aniso_U_33
_atom_site_aniso_U_12
_atom_site_aniso_U_13
_atom_site_aniso_U_23
O1 0.0293(12) 0.0611(15) 0.0418(14) 0.0009(10) 0.0082(11) 0.0041(10)
O2 0.0401(15) 0.0729(17) 0.0420(15) 0.0049(11) 0.0110(13) -0.0008(12)
C10 0.0328(18) 0.0476(18) 0.044(2) 0.0005(13) 0.0081(17) -0.0013(14)
C11 0.0348(19) 0.0438(18) 0.040(2) 0.0007(13) 0.0063(16) -0.0003(14)
O3 0.0370(14) 0.0714(16) 0.0381(13) -0.0002(11) 0.0089(12) 0.0027(11)
C8 0.0345(19) 0.0481(19) 0.040(2) 0.0010(13) 0.0075(18) 0.0003(15)
C15 0.0338(18) 0.0448(18) 0.044(2) 0.0004(13) 0.0101(17) -0.0032(14)
C1 0.0374(19) 0.0442(18) 0.040(2) 0.0014(13) 0.0058(17) 0.0038(14)
C16 0.0355(19) 0.0499(19) 0.045(2) 0.0003(14) 0.0096(17) 0.0009(15)
C18 0.0358(19) 0.053(2) 0.048(2) 0.0018(15) 0.0113(18) -0.0032(16)
C6 0.040(2) 0.0484(19) 0.042(2) 0.0030(14) 0.0048(18) -0.0024(15)
C12 0.039(2) 0.0463(18) 0.040(2) 0.0016(13) 0.0070(17) -0.0002(14)
C5 0.043(2) 0.0467(19) 0.044(2) 0.0053(14) 0.0091(18) 0.0028(15)
C14 0.0374(19) 0.0474(18) 0.043(2) -0.0006(14) 0.0037(16) -0.0028(15)
C13 0.037(2) 0.0496(19) 0.042(2) -0.0019(14) 0.0106(17) -0.0006(15)
C7 0.038(2) 0.0455(19) 0.044(2) 0.0007(13) 0.0110(18) 0.0000(15)
C9 0.0341(19) 0.0524(19) 0.039(2) 0.0045(14) 0.0031(17) 0.0002(15)
C19 0.041(2) 0.063(2) 0.045(2) 0.0059(16) 0.0093(19) 0.0038(17)
C4 0.038(2) 0.052(2) 0.045(2) 0.0002(14) 0.0044(18) 0.0045(16)
C2 0.041(2) 0.053(2) 0.0392(19) 0.0012(15) 0.0072(17) -0.0018(15)
C3 0.045(2) 0.053(2) 0.043(2) -0.0042(15) 0.0046(18) -0.0019(16)
C20 0.034(2) 0.070(2) 0.057(2) 0.0005(16) 0.0072(19) 0.0014(19)
C17 0.046(2) 0.077(3) 0.037(2) -0.0006(18) 0.0081(18) 0.0043(18)

loop_
_atom_type_symbol
_atom_type_description
_atom_type_scat_dispersion_real
_atom_type_scat_dispersion_imag
_atom_type_scat_source
C C 0.0033 0.0016 'International Tables Vol C Tables 4.2.6.8 and 6.1.1.4'
H H 0.0000 0.0000 'International Tables Vol C Tables 4.2.6.8 and 6.1.1.4'
O O 0.0106 0.0060 'International Tables Vol C Tables 4.2.6.8 and 6.1.1.4'

loop_
_geom_angle_atom_site_label_1
_geom_angle_atom_site_label_2
_geom_angle_atom_site_label_3
_geom_angle
_geom_angle_publ_flag
C10 O1 C9 114.4(2) no
O1 C10 C11 123.6(3) no
O1 C10 C13 115.9(3) no
C11 C10 C13 120.5(3) ?
C10 C11 C16 119.3(3) ?
C10 C11 C12 119.1(3) ?
C16 C11 C12 121.5(3) ?
C13 O3 C17 116.6(3) no
C7 C8 C12 119.0(3) ?
C7 C8 C9 125.6(3) ?
C12 C8 C9 115.3(3) ?
C16 C15 C14 118.2(3) ?
C16 C15 C18 120.1(3) ?
C14 C15 C18 121.7(3) ?
C6 C1 C2 117.3(3) ?
C6 C1 C7 124.8(3) ?
C2 C1 C7 117.9(3) ?
C15 C16 C11 121.3(3) ?
C15 C16 H16 119.4 ?
C11 C16 H16 119.4 ?
C19 C18 C15 127.1(3) ?
C19 C18 H18 116.5 ?
C15 C18 H18 116.5 ?
C5 C6 C1 121.1(3) ?
C5 C6 H6 119.4 ?
C1 C6 H6 119.4 ?
O2 C12 C8 122.7(3) no
O2 C12 C11 121.5(3) no
C8 C12 C11 115.8(3) ?
C6 C5 C4 120.5(3) ?
C6 C5 H5 119.7 ?
C4 C5 H5 119.7 ?
C13 C14 C15 121.6(3) ?
C13 C14 H14 119.2 ?
C15 C14 H14 119.2 ?
O3 C13 C14 125.7(3) no
O3 C13 C10 115.1(3) no
C14 C13 C10 119.2(3) ?
C8 C7 C1 127.8(3) ?
C8 C7 H7 116.1 ?
C1 C7 H7 116.1 ?
O1 C9 C8 113.2(3) no
O1 C9 H9A 108.9 ?
C8 C9 H9A 108.9 ?
O1 C9 H9B 108.9 ?
C8 C9 H9B 108.9 ?
H9A C9 H9B 107.8 ?
C18 C19 C20 126.6(3) ?
C18 C19 H19 116.7 ?
C20 C19 H19 116.7 ?
C3 C4 C5 119.3(3) ?
C3 C4 H4 120.4 ?
C5 C4 H4 120.4 ?
C3 C2 C1 121.0(3) ?
C3 C2 H2 119.5 ?
C1 C2 H2 119.5 ?
C4 C3 C2 120.7(3) ?
C4 C3 H3 119.6 ?
C2 C3 H3 119.6 ?
C19 C20 H20A 109.5 ?
C19 C20 H20B 109.5 ?
H20A C20 H20B 109.5 ?
C19 C20 H20C 109.5 ?
H20A C20 H20C 109.5 ?
H20B C20 H20C 109.5 ?
O3 C17 H17A 109.5 ?
O3 C17 H17B 109.5 ?
H17A C17 H17B 109.5 ?
O3 C17 H17C 109.5 ?
H17A C17 H17C 109.5 ?
H17B C17 H17C 109.5 ?

loop_
_geom_bond_atom_site_label_1
_geom_bond_atom_site_label_2
_geom_bond_distance
_geom_bond_publ_flag
O1 C10 1.360(4) no
O1 C9 1.441(4) no
O2 C12 1.232(4) no
C10 C11 1.383(4) ?
C10 C13 1.409(5) ?
C11 C16 1.403(5) ?
C11 C12 1.489(5) ?
O3 C13 1.362(4) no
O3 C17 1.438(4) no
C8 C7 1.349(5) ?
C8 C12 1.485(5) ?
C8 C9 1.494(4) ?
C15 C16 1.387(5) ?
C15 C14 1.407(4) ?
C15 C18 1.473(5) ?
C1 C6 1.399(4) ?
C1 C2 1.408(5) ?
C1 C7 1.467(5) ?
C16 H16 0.9500 ?
C18 C19 1.315(5) ?
C18 H18 0.9500 ?
C6 C5 1.383(5) ?
C6 H6 0.9500 ?
C5 C4 1.387(5) ?
C5 H5 0.9500 ?
C14 C13 1.377(5) ?
C14 H14 0.9500 ?
C7 H7 0.9500 ?
C9 H9A 0.9900 ?
C9 H9B 0.9900 ?
C19 C20 1.496(5) ?
C19 H19 0.9500 ?
C4 C3 1.375(5) ?
C4 H4 0.9500 ?
C2 C3 1.383(5) ?
C2 H2 0.9500 ?
C3 H3 0.9500 ?
C20 H20A 0.9800 ?
C20 H20B 0.9800 ?
C20 H20C 0.9800 ?
C17 H17A 0.9800 ?
C17 H17B 0.9800 ?
C17 H17C 0.9800 ?

loop_
_geom_hbond_atom_site_label_D
_geom_hbond_atom_site_label_H
_geom_hbond_atom_site_label_A
_geom_hbond_site_symmetry_A
_geom_hbond_distance_DH
_geom_hbond_distance_HA
_geom_hbond_distance_DA
_geom_hbond_angle_DHA
C7 H7 O2 . 0.95 2.46 2.817(4) 102.2
C9 H9B O2 2_545 0.99 2.57 3.345(4) 134.8
C20 H20A O1 1_455 0.98 2.51 3.418(4) 154.3

loop_
_geom_torsion_atom_site_label_1
_geom_torsion_atom_site_label_2
_geom_torsion_atom_site_label_3
_geom_torsion_atom_site_label_4
_geom_torsion
C9 O1 C10 C11 27.8(4)
C9 O1 C10 C13 -153.7(3)
O1 C10 C11 C16 179.2(3)
C13 C10 C11 C16 0.7(5)
O1 C10 C11 C12 2.6(5)
C13 C10 C11 C12 -175.9(3)
C14 C15 C16 C11 0.4(5)
C18 C15 C16 C11 179.9(3)
C10 C11 C16 C15 -0.8(5)
C12 C11 C16 C15 175.7(3)
C16 C15 C18 C19 -177.4(3)
C14 C15 C18 C19 2.1(5)
C2 C1 C6 C5 -2.0(5)
C7 C1 C6 C5 176.0(3)
C7 C8 C12 O2 -11.0(5)
C9 C8 C12 O2 167.9(3)
C7 C8 C12 C11 167.7(3)
C9 C8 C12 C11 -13.4(4)
C10 C11 C12 O2 169.4(3)
C16 C11 C12 O2 -7.1(5)
C10 C11 C12 C8 -9.4(4)
C16 C11 C12 C8 174.1(3)
C1 C6 C5 C4 0.6(5)
C16 C15 C14 C13 0.2(5)
C18 C15 C14 C13 -179.3(3)
C17 O3 C13 C14 -2.9(5)
C17 O3 C13 C10 176.0(3)
C15 C14 C13 O3 178.6(3)
C15 C14 C13 C10 -0.3(5)
O1 C10 C13 O3 2.3(4)
C11 C10 C13 O3 -179.2(3)
O1 C10 C13 C14 -178.7(3)
C11 C10 C13 C14 -0.2(5)
C12 C8 C7 C1 179.8(3)
C9 C8 C7 C1 1.1(5)
C6 C1 C7 C8 -29.5(5)
C2 C1 C7 C8 148.4(3)
C10 O1 C9 C8 -49.7(4)
C7 C8 C9 O1 -138.7(3)
C12 C8 C9 O1 42.5(4)
C15 C18 C19 C20 179.8(4)
C6 C5 C4 C3 0.2(5)
C6 C1 C2 C3 2.8(5)
C7 C1 C2 C3 -175.4(3)
C5 C4 C3 C2 0.6(5)
C1 C2 C3 C4 -2.1(5)

loop_
_cod_related_entry_id
_cod_related_entry_database
_cod_related_entry_code
1 ChemSpider 30655349
